data_2228233
loop_
_publ_author_name
'Nirmala, P. G.'
'Gowda, B. Thimme'
'Foro, Sabine'
'Fuess, Hartmut'

_publ_section_title
;
 <i>N</i>-(2,3-Dichlorophenyl)-2,4-dimethylbenzenesulfonamide
;
_journal_coeditor_code BT5400
_journal_issue 12
_journal_name_full 'Acta Crystallographica Section E'
_journal_page_first o3060
_journal_paper_doi 10.1107/S1600536810044338
_journal_volume 66
_journal_year 2010
_chemical_formula_iupac 'C14 H13 Cl2 N O2 S'
_chemical_formula_moiety 'C14 H13 Cl2 N O2 S'
_chemical_formula_sum 'C14 H13 Cl2 N O2 S'
_chemical_formula_weight 330.21
_chemical_name_systematic
;
<i>N</i>-(2,3-dichlorophenyl)-2,4-dimethylbenzenesulfonamide
;
_space_group_IT_number 14
_symmetry_cell_setting monoclinic
_symmetry_space_group_name_Hall '-P 2ybc'
_symmetry_space_group_name_H-M 'P 1 21/c 1'
_atom_sites_solution_hydrogens geom
_atom_sites_solution_primary direct
_atom_sites_solution_secondary difmap
_audit_creation_method SHELXL-97
_cell_angle_alpha 90.00
_cell_angle_beta 99.1000(10)
_cell_angle_gamma 90.00
_cell_formula_units_Z 4
_cell_length_a 9.1980(10)
_cell_length_b 9.9330(10)
_cell_length_c 16.099(2)
_cell_measurement_reflns_used 25
_cell_measurement_temperature 299(2)
_cell_measurement_theta_max 22.47
_cell_measurement_theta_min 4.86
_cell_volume 1452.4(3)
_computing_cell_refinement 'CAD-4-PC (Enraf--Nonius, 1996)'
_computing_data_collection 'CAD-4-PC (Enraf--Nonius, 1996)'
_computing_data_reduction 'REDU4 (Stoe & Cie, 1987)'
_computing_molecular_graphics 'PLATON (Spek, 2009)'
_computing_publication_material 'SHELXL97 (Sheldrick, 2008)'
_computing_structure_refinement 'SHELXL97 (Sheldrick, 2008)'
_computing_structure_solution 'SHELXS97 (Sheldrick, 2008)'
_diffrn_ambient_temperature 299(2)
_diffrn_measured_fraction_theta_full 1.000
_diffrn_measured_fraction_theta_max 1.000
_diffrn_measurement_device_type 'Enraf--Nonius CAD-4'
_diffrn_measurement_method \w/2\q
_diffrn_radiation_monochromator graphite
_diffrn_radiation_source 'fine-focus sealed tube'
_diffrn_radiation_type CuK\a
_diffrn_radiation_wavelength 1.54180
_diffrn_reflns_av_R_equivalents 0.0405
_diffrn_reflns_av_sigmaI/netI 0.0311
_diffrn_reflns_limit_h_max 10
_diffrn_reflns_limit_h_min -10
_diffrn_reflns_limit_k_max 0
_diffrn_reflns_limit_k_min -11
_diffrn_reflns_limit_l_max 4
_diffrn_reflns_limit_l_min -19
_diffrn_reflns_number 3394
_diffrn_reflns_theta_full 66.90
_diffrn_reflns_theta_max 66.90
_diffrn_reflns_theta_min 4.87
_diffrn_standards_decay_% 1.0
_diffrn_standards_interval_time 120
_diffrn_standards_number 3
_exptl_absorpt_coefficient_mu 5.370
_exptl_absorpt_correction_type none
_exptl_crystal_colour colorless
_exptl_crystal_density_diffrn 1.510
_exptl_crystal_density_method 'not measured'
_exptl_crystal_description prism
_exptl_crystal_F_000 680
_exptl_crystal_size_max 0.53
_exptl_crystal_size_mid 0.20
_exptl_crystal_size_min 0.20
_refine_diff_density_max 0.261
_refine_diff_density_min -0.656
_refine_ls_extinction_method none
_refine_ls_goodness_of_fit_ref 1.128
_refine_ls_hydrogen_treatment mixed
_refine_ls_matrix_type full
_refine_ls_number_parameters 186
_refine_ls_number_reflns 2581
_refine_ls_number_restraints 1
_refine_ls_restrained_S_all 1.128
_refine_ls_R_factor_all 0.0458
_refine_ls_R_factor_gt 0.0415
_refine_ls_shift/su_max 0.000
_refine_ls_shift/su_mean 0.000
_refine_ls_structure_factor_coef Fsqd
_refine_ls_weighting_details 'calc w=1/[\s^2^(Fo^2^)+(0.0691P)^2^+0.3328P] where P=(Fo^2^+2Fc^2^)/3'
_refine_ls_weighting_scheme calc
_refine_ls_wR_factor_gt 0.1082
_refine_ls_wR_factor_ref 0.1110
_reflns_number_gt 2367
_reflns_number_total 2581
_reflns_threshold_expression I>2\s(I)
_cod_data_source_file bt5400.cif
_cod_data_source_block I
_cod_original_sg_symbol_H-M 'P 21/c'
_cod_database_code 2228233
_cod_database_fobs_code 2228233

loop_
_symmetry_equiv_pos_as_xyz
'x, y, z'
'-x, y+1/2, -z+1/2'
'-x, -y, -z'
'x, -y-1/2, z-1/2'

loop_
_atom_site_type_symbol
_atom_site_label
_atom_site_fract_x
_atom_site_fract_y
_atom_site_fract_z
_atom_site_U_iso_or_equiv
_atom_site_adp_type
_atom_site_calc_flag
_atom_site_refinement_flags
_atom_site_occupancy
_atom_site_disorder_assembly
_atom_site_disorder_group
Cl Cl1 0.25244(6) -0.10202(6) 0.09534(4) 0.05416(19) Uani d . 1 . .
Cl Cl2 -0.08838(6) -0.14100(6) 0.06647(4) 0.0576(2) Uani d . 1 . .
S S1 0.45032(5) 0.26140(5) 0.21630(3) 0.04180(18) Uani d . 1 . .
O O1 0.60015(16) 0.22571(19) 0.21346(11) 0.0561(4) Uani d . 1 . .
O O2 0.41640(18) 0.33596(18) 0.28705(10) 0.0545(4) Uani d . 1 . .
N N1 0.36407(18) 0.11597(18) 0.21294(12) 0.0432(4) Uani d D 1 . .
H H1N 0.409(3) 0.052(2) 0.1949(16) 0.052 Uiso d D 1 . .
C C1 0.3736(2) 0.3504(2) 0.12509(13) 0.0385(4) Uani d . 1 . .
C C2 0.3976(2) 0.3127(2) 0.04461(13) 0.0418(5) Uani d . 1 . .
C C3 0.3316(3) 0.3909(2) -0.02241(14) 0.0492(5) Uani d . 1 . .
H H3 0.3482 0.3688 -0.0763 0.059 Uiso calc R 1 . .
C C4 0.2427(3) 0.4999(2) -0.01297(16) 0.0535(6) Uani d . 1 . .
C C5 0.2205(3) 0.5337(2) 0.06777(17) 0.0592(6) Uani d . 1 . .
H H5 0.1606 0.6065 0.0757 0.071 Uiso calc R 1 . .
C C6 0.2859(3) 0.4606(2) 0.13590(15) 0.0509(5) Uani d . 1 . .
H H6 0.2713 0.4852 0.1897 0.061 Uiso calc R 1 . .
C C7 0.2086(2) 0.10239(19) 0.19856(12) 0.0366(4) Uani d . 1 . .
C C8 0.1436(2) 0.00162(19) 0.14533(12) 0.0370(4) Uani d . 1 . .
C C9 -0.0078(2) -0.0153(2) 0.13289(13) 0.0409(5) Uani d . 1 . .
C C10 -0.0959(2) 0.0673(2) 0.17213(14) 0.0482(5) Uani d . 1 . .
H H10 -0.1975 0.0555 0.1634 0.058 Uiso calc R 1 . .
C C11 -0.0319(2) 0.1676(3) 0.22442(15) 0.0513(5) Uani d . 1 . .
H H11 -0.0910 0.2245 0.2506 0.062 Uiso calc R 1 . .
C C12 0.1197(2) 0.1853(2) 0.23870(14) 0.0467(5) Uani d . 1 . .
H H12 0.1617 0.2524 0.2751 0.056 Uiso calc R 1 . .
C C13 0.4877(3) 0.1928(3) 0.02611(16) 0.0583(6) Uani d . 1 . .
H H13A 0.5892 0.2075 0.0494 0.070 Uiso calc R 1 . .
H H13B 0.4789 0.1809 -0.0337 0.070 Uiso calc R 1 . .
H H13C 0.4526 0.1136 0.0508 0.070 Uiso calc R 1 . .
C C14 0.1715(4) 0.5790(3) -0.0878(2) 0.0778(9) Uani d . 1 . .
H H14A 0.2434 0.5993 -0.1232 0.093 Uiso calc R 1 . .
H H14B 0.1324 0.6613 -0.0692 0.093 Uiso calc R 1 . .
H H14C 0.0933 0.5270 -0.1189 0.093 Uiso calc R 1 . .

loop_
_atom_site_aniso_label
_atom_site_aniso_U_11
_atom_site_aniso_U_22
_atom_site_aniso_U_33
_atom_site_aniso_U_12
_atom_site_aniso_U_13
_atom_site_aniso_U_23
Cl1 0.0441(3) 0.0501(3) 0.0692(4) 0.0080(2) 0.0118(3) -0.0127(2)
Cl2 0.0507(3) 0.0612(4) 0.0571(3) -0.0150(2) -0.0028(2) 0.0009(3)
S1 0.0302(3) 0.0512(3) 0.0432(3) -0.00367(19) 0.00317(19) -0.0066(2)
O1 0.0278(7) 0.0756(11) 0.0636(10) -0.0026(7) 0.0036(7) -0.0020(8)
O2 0.0526(9) 0.0673(10) 0.0427(8) -0.0068(8) 0.0050(7) -0.0160(7)
N1 0.0296(8) 0.0444(10) 0.0554(10) 0.0026(7) 0.0059(7) -0.0006(8)
C1 0.0325(9) 0.0398(10) 0.0436(10) -0.0056(8) 0.0072(8) -0.0065(8)
C2 0.0340(10) 0.0454(11) 0.0474(11) -0.0083(8) 0.0105(8) -0.0089(9)
C3 0.0472(12) 0.0552(13) 0.0448(11) -0.0144(10) 0.0067(9) -0.0055(9)
C4 0.0542(13) 0.0437(12) 0.0602(14) -0.0143(10) 0.0014(11) 0.0032(10)
C5 0.0653(15) 0.0387(11) 0.0729(16) 0.0055(11) 0.0092(12) -0.0036(11)
C6 0.0575(13) 0.0440(11) 0.0527(13) 0.0017(10) 0.0136(10) -0.0096(10)
C7 0.0292(9) 0.0394(10) 0.0415(10) 0.0019(7) 0.0070(8) 0.0068(8)
C8 0.0335(10) 0.0376(10) 0.0408(10) 0.0050(8) 0.0087(8) 0.0084(8)
C9 0.0359(10) 0.0441(10) 0.0419(10) -0.0037(8) 0.0037(8) 0.0107(8)
C10 0.0295(9) 0.0602(13) 0.0564(12) 0.0035(9) 0.0110(9) 0.0133(10)
C11 0.0395(11) 0.0573(13) 0.0607(13) 0.0094(10) 0.0185(10) 0.0021(11)
C12 0.0402(11) 0.0494(12) 0.0528(12) 0.0012(9) 0.0143(9) -0.0042(10)
C13 0.0533(13) 0.0682(15) 0.0563(13) 0.0088(12) 0.0179(11) -0.0144(12)
C14 0.080(2) 0.0654(17) 0.082(2) -0.0069(15) -0.0054(16) 0.0205(15)

loop_
_atom_type_symbol
_atom_type_description
_atom_type_scat_dispersion_real
_atom_type_scat_dispersion_imag
_atom_type_scat_source
C C 0.0181 0.0091 'International Tables Vol C Tables 4.2.6.8 and 6.1.1.4'
H H 0.0000 0.0000 'International Tables Vol C Tables 4.2.6.8 and 6.1.1.4'
Cl Cl 0.3639 0.7018 'International Tables Vol C Tables 4.2.6.8 and 6.1.1.4'
N N 0.0311 0.0180 'International Tables Vol C Tables 4.2.6.8 and 6.1.1.4'
O O 0.0492 0.0322 'International Tables Vol C Tables 4.2.6.8 and 6.1.1.4'
S S 0.3331 0.5567 'International Tables Vol C Tables 4.2.6.8 and 6.1.1.4'

loop_
_geom_angle_atom_site_label_1
_geom_angle_atom_site_label_2
_geom_angle_atom_site_label_3
_geom_angle_site_symmetry_1
_geom_angle_site_symmetry_3
_geom_angle
_geom_angle_publ_flag
O1 S1 O2 . . 119.02(10) ?
O1 S1 N1 . . 104.09(10) ?
O2 S1 N1 . . 108.37(10) ?
O1 S1 C1 . . 111.01(10) ?
O2 S1 C1 . . 107.10(10) ?
N1 S1 C1 . . 106.58(9) ?
C7 N1 S1 . . 123.88(14) ?
C7 N1 H1N . . 114.4(18) ?
S1 N1 H1N . . 114.7(18) ?
C6 C1 C2 . . 120.5(2) ?
C6 C1 S1 . . 117.09(16) ?
C2 C1 S1 . . 122.40(16) ?
C3 C2 C1 . . 117.1(2) ?
C3 C2 C13 . . 118.4(2) ?
C1 C2 C13 . . 124.5(2) ?
C4 C3 C2 . . 123.2(2) ?
C4 C3 H3 . . 118.4 ?
C2 C3 H3 . . 118.4 ?
C3 C4 C5 . . 118.1(2) ?
C3 C4 C14 . . 120.9(3) ?
C5 C4 C14 . . 121.0(3) ?
C6 C5 C4 . . 120.6(2) ?
C6 C5 H5 . . 119.7 ?
C4 C5 H5 . . 119.7 ?
C5 C6 C1 . . 120.5(2) ?
C5 C6 H6 . . 119.8 ?
C1 C6 H6 . . 119.8 ?
C12 C7 C8 . . 119.07(18) ?
C12 C7 N1 . . 121.33(19) ?
C8 C7 N1 . . 119.57(17) ?
C9 C8 C7 . . 120.06(18) ?
C9 C8 Cl1 . . 120.38(16) ?
C7 C8 Cl1 . . 119.56(15) ?
C10 C9 C8 . . 120.9(2) ?
C10 C9 Cl2 . . 119.20(16) ?
C8 C9 Cl2 . . 119.90(17) ?
C9 C10 C11 . . 119.14(19) ?
C9 C10 H10 . . 120.4 ?
C11 C10 H10 . . 120.4 ?
C10 C11 C12 . . 121.0(2) ?
C10 C11 H11 . . 119.5 ?
C12 C11 H11 . . 119.5 ?
C11 C12 C7 . . 119.9(2) ?
C11 C12 H12 . . 120.1 ?
C7 C12 H12 . . 120.1 ?
C2 C13 H13A . . 109.5 ?
C2 C13 H13B . . 109.5 ?
H13A C13 H13B . . 109.5 ?
C2 C13 H13C . . 109.5 ?
H13A C13 H13C . . 109.5 ?
H13B C13 H13C . . 109.5 ?
C4 C14 H14A . . 109.5 ?
C4 C14 H14B . . 109.5 ?
H14A C14 H14B . . 109.5 ?
C4 C14 H14C . . 109.5 ?
H14A C14 H14C . . 109.5 ?
H14B C14 H14C . . 109.5 ?

loop_
_geom_bond_atom_site_label_1
_geom_bond_atom_site_label_2
_geom_bond_site_symmetry_2
_geom_bond_distance
_geom_bond_publ_flag
Cl1 C8 . 1.7221(19) ?
Cl2 C9 . 1.733(2) ?
S1 O1 . 1.4307(16) ?
S1 O2 . 1.4338(16) ?
S1 N1 . 1.6448(18) ?
S1 C1 . 1.763(2) ?
N1 C7 . 1.419(2) ?
N1 H1N . 0.839(17) ?
C1 C6 . 1.387(3) ?
C1 C2 . 1.399(3) ?
C2 C3 . 1.389(3) ?
C2 C13 . 1.507(3) ?
C3 C4 . 1.379(4) ?
C3 H3 . 0.9300 ?
C4 C5 . 1.388(4) ?
C4 C14 . 1.499(4) ?
C5 C6 . 1.372(4) ?
C5 H5 . 0.9300 ?
C6 H6 . 0.9300 ?
C7 C12 . 1.389(3) ?
C7 C8 . 1.390(3) ?
C8 C9 . 1.385(3) ?
C9 C10 . 1.375(3) ?
C10 C11 . 1.375(3) ?
C10 H10 . 0.9300 ?
C11 C12 . 1.387(3) ?
C11 H11 . 0.9300 ?
C12 H12 . 0.9300 ?
C13 H13A . 0.9600 ?
C13 H13B . 0.9600 ?
C13 H13C . 0.9600 ?
C14 H14A . 0.9600 ?
C14 H14B . 0.9600 ?
C14 H14C . 0.9600 ?

loop_
_geom_hbond_atom_site_label_D
_geom_hbond_atom_site_label_H
_geom_hbond_atom_site_label_A
_geom_hbond_site_symmetry_A
_geom_hbond_distance_DH
_geom_hbond_distance_HA
_geom_hbond_distance_DA
_geom_hbond_angle_DHA
N1 H1N Cl1 . 0.839(17) 2.50(2) 2.9517(19) 115(2)

loop_
_geom_torsion_atom_site_label_1
_geom_torsion_atom_site_label_2
_geom_torsion_atom_site_label_3
_geom_torsion_atom_site_label_4
_geom_torsion_site_symmetry_1
_geom_torsion_site_symmetry_2
_geom_torsion_site_symmetry_3
_geom_torsion_site_symmetry_4
_geom_torsion
_geom_torsion_publ_flag
O1 S1 N1 C7 . . . . -167.74(17) ?
O2 S1 N1 C7 . . . . 64.64(19) ?
C1 S1 N1 C7 . . . . -50.33(19) ?
O1 S1 C1 C6 . . . . -138.08(17) ?
O2 S1 C1 C6 . . . . -6.64(19) ?
N1 S1 C1 C6 . . . . 109.19(17) ?
O1 S1 C1 C2 . . . . 42.39(19) ?
O2 S1 C1 C2 . . . . 173.83(16) ?
N1 S1 C1 C2 . . . . -70.35(18) ?
C6 C1 C2 C3 . . . . 0.7(3) ?
S1 C1 C2 C3 . . . . -179.79(15) ?
C6 C1 C2 C13 . . . . -178.4(2) ?
S1 C1 C2 C13 . . . . 1.1(3) ?
C1 C2 C3 C4 . . . . -1.5(3) ?
C13 C2 C3 C4 . . . . 177.6(2) ?
C2 C3 C4 C5 . . . . 1.0(3) ?
C2 C3 C4 C14 . . . . -178.6(2) ?
C3 C4 C5 C6 . . . . 0.3(4) ?
C14 C4 C5 C6 . . . . 179.9(3) ?
C4 C5 C6 C1 . . . . -1.0(4) ?
C2 C1 C6 C5 . . . . 0.5(3) ?
S1 C1 C6 C5 . . . . -179.00(19) ?
S1 N1 C7 C12 . . . . -44.1(3) ?
S1 N1 C7 C8 . . . . 137.91(17) ?
C12 C7 C8 C9 . . . . 0.0(3) ?
N1 C7 C8 C9 . . . . 177.98(17) ?
C12 C7 C8 Cl1 . . . . -179.87(16) ?
N1 C7 C8 Cl1 . . . . -1.9(2) ?
C7 C8 C9 C10 . . . . 0.5(3) ?
Cl1 C8 C9 C10 . . . . -179.67(16) ?
C7 C8 C9 Cl2 . . . . 179.99(14) ?
Cl1 C8 C9 Cl2 . . . . -0.2(2) ?
C8 C9 C10 C11 . . . . -0.1(3) ?
Cl2 C9 C10 C11 . . . . -179.59(17) ?
C9 C10 C11 C12 . . . . -0.8(3) ?
C10 C11 C12 C7 . . . . 1.2(3) ?
C8 C7 C12 C11 . . . . -0.8(3) ?
N1 C7 C12 C11 . . . . -178.8(2) ?

loop_
_cod_related_entry_id
_cod_related_entry_database
_cod_related_entry_code
1 ChemSpider 6798392
